data_7150333
loop_
_publ_author_name
'Grainger, Richard S.'
'Tisselli, Patrizia'
'Steed, Jonathan W.'

_publ_section_title
;
 Diastereotopic group selective intramolecular cycloadditions of
 sulfenic acids to 1,4-dienes.
;
_journal_issue 2
_journal_name_full 'Organic &amp; biomolecular chemistry'
_journal_page_first 151
_journal_page_last 153
_journal_paper_doi 10.1039/b314176d
_journal_volume 2
_journal_year 2004
_chemical_formula_sum 'C9 H14 O2 S'
_chemical_formula_weight 186.26
_chemical_name_systematic
;
?
;
_space_group_IT_number 14
_symmetry_cell_setting monoclinic
_symmetry_space_group_name_Hall '-P 2yn'
_symmetry_space_group_name_H-M 'P 1 21/n 1'
_atom_sites_solution_hydrogens geom
_atom_sites_solution_primary direct
_atom_sites_solution_secondary difmap
_audit_creation_method SHELXL-97
_cell_angle_alpha 90.00
_cell_angle_beta 92.028(2)
_cell_angle_gamma 90.00
_cell_formula_units_Z 4
_cell_length_a 7.5780(3)
_cell_length_b 9.7836(4)
_cell_length_c 12.0885(5)
_cell_measurement_temperature 120(2)
_cell_volume 895.68(6)
_computing_cell_refinement 'DENZO-SMN (Otwinowski & Minor, 1997)'
_computing_data_collection 'Collect (Nonius, 1998)'
_computing_data_reduction 'DENZO-SMN (Otwinowski & Minor, 1997)'
_computing_molecular_graphics 'X-Seed (Barbour, 1999)'
_computing_publication_material 'CIFTAB (Sheldrick, 1997)'
_computing_structure_refinement 'SHELXL-97 (Sheldrick, 1997)'
_computing_structure_solution 'SHELXS-97 (Sheldrick, 1990)'
_diffrn_ambient_temperature 120(2)
_diffrn_measured_fraction_theta_full 0.798
_diffrn_measured_fraction_theta_max 0.798
_diffrn_measurement_device_type 'Nonis KappaCCD CCD diffractometer'
_diffrn_measurement_method 'phi & omega scans'
_diffrn_radiation_monochromator graphite
_diffrn_radiation_source 'fine-focus sealed tube'
_diffrn_radiation_type MoK\a
_diffrn_radiation_wavelength 0.71073
_diffrn_reflns_av_R_equivalents 0.0388
_diffrn_reflns_av_sigmaI/netI 0.0622
_diffrn_reflns_limit_h_max 9
_diffrn_reflns_limit_h_min -9
_diffrn_reflns_limit_k_max 12
_diffrn_reflns_limit_k_min -12
_diffrn_reflns_limit_l_max 14
_diffrn_reflns_limit_l_min -14
_diffrn_reflns_number 2782
_diffrn_reflns_theta_full 27.46
_diffrn_reflns_theta_max 27.46
_diffrn_reflns_theta_min 3.12
_diffrn_standards_decay_% 0.0
_exptl_absorpt_coefficient_mu 0.317
_exptl_absorpt_correction_T_max 0.9690
_exptl_absorpt_correction_T_min 0.9394
_exptl_absorpt_correction_type multi-scan
_exptl_crystal_density_diffrn 1.381
_exptl_crystal_density_method 'not measured'
_exptl_crystal_F_000 400
_exptl_crystal_size_max 0.20
_exptl_crystal_size_mid 0.15
_exptl_crystal_size_min 0.10
_refine_diff_density_max 0.262
_refine_diff_density_min -0.281
_refine_diff_density_rms 0.057
_refine_ls_extinction_coef 0.010(3)
_refine_ls_extinction_expression Fc^*^=kFc[1+0.001xFc^2^\l^3^/sin(2\q)]^-1/4^
_refine_ls_extinction_method SHELXL
_refine_ls_goodness_of_fit_ref 1.069
_refine_ls_hydrogen_treatment mixed
_refine_ls_matrix_type full
_refine_ls_number_parameters 115
_refine_ls_number_reflns 1640
_refine_ls_number_restraints 0
_refine_ls_restrained_S_all 1.069
_refine_ls_R_factor_all 0.0560
_refine_ls_R_factor_gt 0.0361
_refine_ls_shift/su_max 0.000
_refine_ls_shift/su_mean 0.000
_refine_ls_structure_factor_coef Fsqd
_refine_ls_weighting_details 'calc w=1/[\s^2^(Fo^2^)+(0.0289P)^2^+0.1969P] where P=(Fo^2^+2Fc^2^)/3'
_refine_ls_weighting_scheme calc
_refine_ls_wR_factor_gt 0.0779
_refine_ls_wR_factor_ref 0.0839
_reflns_number_gt 1265
_reflns_number_total 1640
_reflns_threshold_expression >2sigma(I)
_cod_data_source_file b314176d.txt
_cod_data_source_block PT1062B.CIF
_cod_original_sg_symbol_H-M P21/n
_cod_database_code 7150333

loop_
_symmetry_equiv_pos_as_xyz
'x, y, z'
'-x+1/2, y+1/2, -z+1/2'
'-x, -y, -z'
'x-1/2, -y-1/2, z-1/2'

loop_
_atom_site_label
_atom_site_type_symbol
_atom_site_fract_x
_atom_site_fract_y
_atom_site_fract_z
_atom_site_U_iso_or_equiv
_atom_site_adp_type
_atom_site_occupancy
_atom_site_symmetry_multiplicity
_atom_site_calc_flag
_atom_site_refinement_flags
_atom_site_disorder_assembly
_atom_site_disorder_group
S1 S -0.01549(7) 0.34988(5) 0.41795(4) 0.0187(2) Uani 1 1 d . . .
O1 O 0.03762(17) 0.28047(13) 0.52580(10) 0.0216(4) Uani 1 1 d . . .
C1 C -0.2144(3) 0.2651(2) 0.36601(15) 0.0202(5) Uani 1 1 d . . .
H1A H -0.2396 0.1844 0.4123 0.024 Uiso 1 1 calc R . .
H1B H -0.3162 0.3283 0.3682 0.024 Uiso 1 1 calc R . .
O2 O -0.31035(18) 0.11913(15) 0.21473(12) 0.0236(4) Uani 1 1 d . . .
C2 C -0.1845(2) 0.2208(2) 0.24687(15) 0.0166(5) Uani 1 1 d . . .
H2 H -0.1986 0.3016 0.1967 0.020 Uiso 1 1 calc R . .
C3 C 0.0071(2) 0.1692(2) 0.24474(14) 0.0148(5) Uani 1 1 d . . .
C4 C 0.0262(3) 0.0349(2) 0.30495(14) 0.0170(5) Uani 1 1 d . . .
H4 H -0.0600 -0.0336 0.2895 0.020 Uiso 1 1 calc R . .
C5 C 0.1554(3) 0.0061(2) 0.37803(15) 0.0201(5) Uani 1 1 d . . .
H5 H 0.1560 -0.0822 0.4107 0.024 Uiso 1 1 calc R . .
C6 C 0.2996(3) 0.1022(2) 0.41256(16) 0.0240(5) Uani 1 1 d . . .
H6A H 0.4146 0.0559 0.4047 0.029 Uiso 1 1 calc R . .
H6B H 0.2880 0.1250 0.4918 0.029 Uiso 1 1 calc R . .
C7 C 0.2988(3) 0.2345(2) 0.34552(17) 0.0226(5) Uani 1 1 d . . .
H7A H 0.3523 0.3080 0.3919 0.027 Uiso 1 1 calc R . .
H7B H 0.3736 0.2218 0.2808 0.027 Uiso 1 1 calc R . .
C8 C 0.1153(2) 0.2799(2) 0.30469(15) 0.0164(5) Uani 1 1 d . . .
H8 H 0.1319 0.3557 0.2505 0.020 Uiso 1 1 calc R . .
C9 C 0.0620(3) 0.1525(2) 0.12393(15) 0.0236(5) Uani 1 1 d . . .
H9A H 0.1856 0.1231 0.1229 0.035 Uiso 1 1 calc R . .
H9B H 0.0486 0.2400 0.0852 0.035 Uiso 1 1 calc R . .
H9C H -0.0132 0.0837 0.0869 0.035 Uiso 1 1 calc R . .
H1 H -0.355(3) 0.146(2) 0.149(2) 0.047(8) Uiso 1 1 d . . .

loop_
_atom_site_aniso_label
_atom_site_aniso_U_11
_atom_site_aniso_U_22
_atom_site_aniso_U_33
_atom_site_aniso_U_23
_atom_site_aniso_U_13
_atom_site_aniso_U_12
S1 0.0230(3) 0.0168(3) 0.0158(3) -0.0019(2) -0.0051(2) 0.0021(2)
O1 0.0272(9) 0.0232(8) 0.0138(7) 0.0010(6) -0.0078(6) 0.0028(6)
C1 0.0148(11) 0.0278(13) 0.0179(11) -0.0015(9) -0.0030(8) 0.0036(9)
O2 0.0199(9) 0.0318(9) 0.0184(8) 0.0022(7) -0.0090(6) -0.0071(7)
C2 0.0166(11) 0.0194(12) 0.0134(10) 0.0011(8) -0.0035(8) -0.0013(9)
C3 0.0137(11) 0.0192(11) 0.0115(10) 0.0002(8) -0.0010(8) -0.0002(9)
C4 0.0198(11) 0.0150(11) 0.0162(10) -0.0037(9) 0.0013(8) -0.0010(9)
C5 0.0260(12) 0.0150(11) 0.0192(11) 0.0015(9) 0.0019(9) 0.0048(9)
C6 0.0181(12) 0.0269(12) 0.0265(12) -0.0020(10) -0.0053(9) 0.0075(10)
C7 0.0159(12) 0.0257(12) 0.0261(11) -0.0012(10) -0.0013(9) -0.0037(10)
C8 0.0163(11) 0.0186(12) 0.0143(10) 0.0035(9) -0.0013(8) -0.0014(9)
C9 0.0244(12) 0.0296(13) 0.0169(11) -0.0012(10) 0.0028(9) 0.0020(10)

loop_
_atom_type_symbol
_atom_type_description
_atom_type_scat_dispersion_real
_atom_type_scat_dispersion_imag
_atom_type_scat_source
C C 0.0033 0.0016 'International Tables Vol C Tables 4.2.6.8 and 6.1.1.4'
H H 0.0000 0.0000 'International Tables Vol C Tables 4.2.6.8 and 6.1.1.4'
O O 0.0106 0.0060 'International Tables Vol C Tables 4.2.6.8 and 6.1.1.4'
S S 0.1246 0.1234 'International Tables Vol C Tables 4.2.6.8 and 6.1.1.4'

loop_
_geom_angle_atom_site_label_1
_geom_angle_atom_site_label_2
_geom_angle_atom_site_label_3
_geom_angle
_geom_angle_site_symmetry_1
_geom_angle_site_symmetry_3
_geom_angle_publ_flag
O1 S1 C1 106.61(8) . . ?
O1 S1 C8 109.80(8) . . ?
C1 S1 C8 92.00(8) . . ?
C2 C1 S1 107.88(13) . . ?
O2 C2 C1 109.60(16) . . ?
O2 C2 C3 112.94(16) . . ?
C1 C2 C3 106.28(15) . . ?
C4 C3 C8 110.40(15) . . ?
C4 C3 C2 110.69(16) . . ?
C8 C3 C2 104.50(15) . . ?
C4 C3 C9 109.93(15) . . ?
C8 C3 C9 111.49(16) . . ?
C2 C3 C9 109.73(15) . . ?
C5 C4 C3 124.36(18) . . ?
C4 C5 C6 124.68(19) . . ?
C5 C6 C7 113.41(16) . . ?
C8 C7 C6 113.90(17) . . ?
C7 C8 C3 114.53(16) . . ?
C7 C8 S1 112.00(13) . . ?
C3 C8 S1 108.74(13) . . ?

loop_
_geom_bond_atom_site_label_1
_geom_bond_atom_site_label_2
_geom_bond_distance
_geom_bond_site_symmetry_2
_geom_bond_publ_flag
S1 O1 1.5119(13) . ?
S1 C1 1.813(2) . ?
S1 C8 1.8497(19) . ?
C1 C2 1.529(3) . ?
O2 C2 1.423(2) . ?
C2 C3 1.538(3) . ?
C3 C4 1.506(3) . ?
C3 C8 1.526(3) . ?
C3 C9 1.541(2) . ?
C4 C5 1.325(3) . ?
C5 C6 1.490(3) . ?
C6 C7 1.527(3) . ?
C7 C8 1.525(3) . ?

loop_
_geom_hbond_atom_site_label_D
_geom_hbond_atom_site_label_H
_geom_hbond_atom_site_label_A
_geom_hbond_distance_DH
_geom_hbond_distance_HA
_geom_hbond_distance_DA
_geom_hbond_angle_DHA
_geom_hbond_site_symmetry_A
O2 H1 O1 0.90(2) 1.82(2) 2.7059(19) 172(2) 4_565
